data_1520783
loop_
_publ_author_name
'Andersson, S.'
'Jahnberg, L.'

_publ_section_title
;
 Crystal structure studies on the homologous series Tin O2n-1 Vn O2n-1
 Tin-2 Cr2 O2n-1
;
_journal_name_full 'Arkiv foer Kemi'
_journal_page_first 413
_journal_page_last 426
_journal_volume 21
_journal_year 1963
_chemical_formula_sum 'O17 Ti9'
_chemical_name_systematic 'Ti9 O17'
_space_group_IT_number 2
_symmetry_space_group_name_Hall '-P 1'
_symmetry_space_group_name_H-M 'P -1'
_cell_angle_alpha 97.1
_cell_angle_beta 131
_cell_angle_gamma 109.8
_cell_formula_units_Z 2
_cell_length_a 5.57
_cell_length_b 7.1
_cell_length_c 22.15
_cell_volume 543.261
_citation_journal_id_ASTM ARKEAD
_cod_data_source_file Andersson_ARKEAD_1963_1408.cif
_cod_data_source_block O17Ti9
_cod_database_code 1520783

loop_
_symmetry_equiv_pos_as_xyz
x,y,z
-x,-y,-z

loop_
_atom_site_label
_atom_site_type_symbol
_atom_site_fract_x
_atom_site_fract_y
_atom_site_fract_z
_atom_site_occupancy
_atom_site_U_iso_or_equiv
Ti8 Ti 0.059 0.647 0.471 1 0.0
O8 O 0.855 0.984 0.226 1 0.0
O2 O 0.234 0.82 0.036 1 0.0
Ti9 Ti 0 0 0 1 0.0
O9 O 0.763 0.644 0.271 1 0.0
O13 O 0.969 0.075 0.363 1 0.0
O17 O 0.707 0.533 0.493 1 0.0
O1 O 0.675 0.84 0.01 1 0.0
O4 O 0.09 0.572 0.108 1 0.0
Ti2 Ti 0.765 0.912 0.118 1 0.0
O16 O 0.384 0.807 0.461 1 0.0
Ti10 Ti 0 0.5 0 1 0.0
O6 O 0.999 0.232 0.154 1 0.0
O11 O 0.06 0.415 0.317 1 0.0
O5 O 0.439 0.252 0.127 1 0.0
O3 O 0.531 0.592 0.082 1 0.0
O15 O 0.825 0.827 0.435 1 0.0
Ti6 Ti 0.294 0.735 0.353 1 0.0
Ti3 Ti 0.529 0.324 0.235 1 0.0
Ti4 Ti 0.529 0.824 0.235 1 0.0
Ti5 Ti 0.294 0.235 0.353 1 0.0
O10 O 0.204 0.663 0.245 1 0.0
O12 O 0.619 0.396 0.343 1 0.0
O14 O 0.528 0.055 0.389 1 0.0
Ti7 Ti 0.059 0.147 0.471 1 0.0
Ti1 Ti 0.765 0.412 0.118 1 0.0
O7 O 0.295 0.004 0.199 1 0.0
